data_1511843
loop_
_publ_author_name
'Ma, Yan-Yan'
'Zhao, Deng-Gao'
'Gao, Kun'

_publ_section_title
;
 Structural Investigation and Biological Activity of Sesquiterpene
 Lactones from the Traditional Chinese HerbInula racemosa
;
_journal_issue 4
_journal_name_full 'Journal of Natural Products'
_journal_page_first 564
_journal_paper_doi 10.1021/np300742d
_journal_volume 76
_journal_year 2013
_chemical_absolute_configuration none
_chemical_formula_sum 'C15 H24 O4'
_chemical_formula_weight 268.34
_chemical_name_systematic
; 
 ? 
;
_space_group_IT_number 19
_symmetry_cell_setting orthorhombic
_symmetry_space_group_name_Hall 'P 2ac 2ab'
_symmetry_space_group_name_H-M 'P 21 21 21'
_atom_sites_solution_hydrogens geom
_atom_sites_solution_primary direct
_atom_sites_solution_secondary difmap
_audit_creation_method SHELXL-97
_cell_angle_alpha 90.00
_cell_angle_beta 90.00
_cell_angle_gamma 90.00
_cell_formula_units_Z 4
_cell_length_a 8.379(6)
_cell_length_b 9.018(6)
_cell_length_c 19.545(14)
_cell_measurement_reflns_used 2099
_cell_measurement_temperature 296(2)
_cell_measurement_theta_max 19.97
_cell_measurement_theta_min 3.07
_cell_volume 1476.9(18)
_computing_cell_refinement 'Bruker SAINT'
_computing_data_collection 'Bruker APEX2'
_computing_data_reduction 'Bruker SAINT'
_computing_molecular_graphics 'Bruker SHELXTL'
_computing_publication_material 'Bruker SHELXTL'
_computing_structure_refinement 'SHELXL-97 (Sheldrick, 2008)'
_computing_structure_solution 'SHELXS-97 (Sheldrick, 2008)'
_diffrn_ambient_temperature 296(2)
_diffrn_measured_fraction_theta_full 0.998
_diffrn_measured_fraction_theta_max 0.998
_diffrn_measurement_device_type 'Bruker APEX-II CCD'
_diffrn_measurement_method '\f and \w scans'
_diffrn_radiation_monochromator graphite
_diffrn_radiation_source 'fine-focus sealed tube'
_diffrn_radiation_type MoK\a
_diffrn_radiation_wavelength 0.71073
_diffrn_reflns_av_R_equivalents 0.0474
_diffrn_reflns_av_sigmaI/netI 0.0664
_diffrn_reflns_limit_h_max 10
_diffrn_reflns_limit_h_min -10
_diffrn_reflns_limit_k_max 10
_diffrn_reflns_limit_k_min -9
_diffrn_reflns_limit_l_max 23
_diffrn_reflns_limit_l_min -23
_diffrn_reflns_number 10530
_diffrn_reflns_theta_full 25.50
_diffrn_reflns_theta_max 25.50
_diffrn_reflns_theta_min 2.49
_exptl_absorpt_coefficient_mu 0.086
_exptl_absorpt_correction_T_max 0.9822
_exptl_absorpt_correction_T_min 0.9788
_exptl_absorpt_correction_type multi-scan
_exptl_absorpt_process_details SADABS
_exptl_crystal_colour colorless
_exptl_crystal_density_diffrn 1.207
_exptl_crystal_density_method 'not measured'
_exptl_crystal_description block
_exptl_crystal_F_000 584
_exptl_crystal_size_max 0.25
_exptl_crystal_size_mid 0.23
_exptl_crystal_size_min 0.21
_refine_diff_density_max 0.131
_refine_diff_density_min -0.144
_refine_diff_density_rms 0.032
_refine_ls_abs_structure_details 'Flack H D (1983), Acta Cryst. A39, 876-881'
_refine_ls_abs_structure_Flack 0.5(15)
_refine_ls_extinction_method none
_refine_ls_goodness_of_fit_ref 1.035
_refine_ls_hydrogen_treatment mixed
_refine_ls_matrix_type full
_refine_ls_number_parameters 184
_refine_ls_number_reflns 2729
_refine_ls_number_restraints 3
_refine_ls_restrained_S_all 1.035
_refine_ls_R_factor_all 0.0625
_refine_ls_R_factor_gt 0.0455
_refine_ls_shift/su_max 0.000
_refine_ls_shift/su_mean 0.000
_refine_ls_structure_factor_coef Fsqd
_refine_ls_weighting_details 'calc w=1/[\s^2^(Fo^2^)+(0.0000P)^2^+0.2506P] where P=(Fo^2^+2Fc^2^)/3'
_refine_ls_weighting_scheme calc
_refine_ls_wR_factor_gt 0.0908
_refine_ls_wR_factor_ref 0.0999
_reflns_number_gt 2172
_reflns_number_total 2729
_reflns_threshold_expression >2sigma(I)
_cod_data_source_file np300742d_si_004.cif
_cod_data_source_block p212121
_cod_depositor_comments
;
The following automatic conversions were performed:

'_symmetry_cell_setting' value 'Orthorhombic' changed to
'orthorhombic' according to
/home/saulius/struct/CIF-dictionaries/cif_core.dic dictionary named
'cif_core.dic' version 2.4.2 from 2011-04-26.

Automatic conversion script
Id: cif_fix_values 1891 2012-01-12 08:04:46Z andrius 
;
_cod_original_cell_volume 1476.8(18)
_cod_original_sg_symbol_H-M P2(1)2(1)2(1)
_cod_database_code 1511843

loop_
_symmetry_equiv_pos_as_xyz
'x, y, z'
'-x+1/2, -y, z+1/2'
'-x, y+1/2, -z+1/2'
'x+1/2, -y+1/2, -z'

loop_
_atom_site_label
_atom_site_type_symbol
_atom_site_fract_x
_atom_site_fract_y
_atom_site_fract_z
_atom_site_U_iso_or_equiv
_atom_site_adp_type
_atom_site_occupancy
_atom_site_symmetry_multiplicity
_atom_site_calc_flag
_atom_site_refinement_flags
C1 C 0.4956(3) 0.0151(3) 0.85807(12) 0.0441(6) Uani 1 1 d .
H1 H 0.4333 -0.0660 0.8703 0.053 Uiso 1 1 calc R
C2 C 0.4230(3) 0.1647(3) 0.86471(12) 0.0455(6) Uani 1 1 d .
H2 H 0.3172 0.1637 0.8434 0.055 Uiso 1 1 calc R
C3 C 0.5243(3) 0.2822(3) 0.83008(12) 0.0477(6) Uani 1 1 d .
H3A H 0.4939 0.3789 0.8474 0.057 Uiso 1 1 calc R
H3B H 0.5026 0.2808 0.7813 0.057 Uiso 1 1 calc R
C4 C 0.7033(3) 0.2601(3) 0.84143(11) 0.0388(6) Uani 1 1 d .
H4 H 0.7211 0.2583 0.8910 0.047 Uiso 1 1 calc R
C5 C 0.7578(3) 0.1083(3) 0.81309(10) 0.0364(6) Uani 1 1 d .
C6 C 0.9249(3) 0.0670(3) 0.84127(10) 0.0364(5) Uani 1 1 d .
H6A H 0.9783 0.0025 0.8088 0.044 Uiso 1 1 calc R
H6B H 0.9883 0.1564 0.8459 0.044 Uiso 1 1 calc R
C7 C 0.9156(2) -0.0110(2) 0.91053(10) 0.0330(5) Uani 1 1 d .
H7 H 0.8633 0.0542 0.9438 0.040 Uiso 1 1 calc R
C8 C 0.8215(3) -0.1567(2) 0.90449(12) 0.0385(5) Uani 1 1 d .
H8 H 0.7554 -0.1694 0.9454 0.046 Uiso 1 1 calc R
C9 C 0.7161(3) -0.1634(3) 0.84184(13) 0.0438(6) Uani 1 1 d .
H9A H 0.7785 -0.1866 0.8014 0.053 Uiso 1 1 calc R
H9B H 0.6340 -0.2383 0.8473 0.053 Uiso 1 1 calc R
C10 C 0.6430(3) -0.0115(3) 0.83592(11) 0.0371(5) Uani 1 1 d .
C11 C 1.0761(3) -0.0614(2) 0.93864(11) 0.0397(6) Uani 1 1 d .
H11 H 1.1620 -0.0112 0.9138 0.048 Uiso 1 1 calc R
C12 C 1.0820(3) -0.2247(3) 0.92362(11) 0.0437(6) Uani 1 1 d .
C13 C 1.0977(4) -0.0365(3) 1.01546(13) 0.0629(8) Uani 1 1 d .
H13A H 1.0140 -0.0864 1.0399 0.094 Uiso 1 1 calc R
H13B H 1.0934 0.0677 1.0252 0.094 Uiso 1 1 calc R
H13C H 1.1992 -0.0753 1.0296 0.094 Uiso 1 1 calc R
C14 C 0.7670(3) 0.1087(3) 0.73405(11) 0.0587(8) Uani 1 1 d .
H14A H 0.7860 0.0097 0.7180 0.088 Uiso 1 1 calc R
H14B H 0.8526 0.1721 0.7196 0.088 Uiso 1 1 calc R
H14C H 0.6681 0.1446 0.7156 0.088 Uiso 1 1 calc R
C15 C 0.7946(4) 0.3929(3) 0.81307(15) 0.0621(8) Uani 1 1 d .
H15A H 0.7694 0.4054 0.7655 0.093 Uiso 1 1 calc R
H15B H 0.9071 0.3764 0.8181 0.093 Uiso 1 1 calc R
H15C H 0.7646 0.4806 0.8378 0.093 Uiso 1 1 calc R
O1 O 0.4053(2) 0.19274(19) 0.93655(9) 0.0535(5) Uani 1 1 d .
H1A H 0.3265 0.2448 0.9429 0.080 Uiso 1 1 calc R
O2 O 0.9402(2) -0.27437(16) 0.90212(8) 0.0486(4) Uani 1 1 d .
O3 O 1.1938(2) -0.3084(2) 0.93000(9) 0.0621(6) Uani 1 1 d .
O4 O 0.6330(3) 0.1319(2) 0.04582(12) 0.0696(6) Uani 1 1 d D
H1W H 0.643(4) 0.0418(17) 0.0598(16) 0.106(14) Uiso 1 1 d D
H2W H 0.569(4) 0.147(4) 0.0119(15) 0.141(19) Uiso 1 1 d D

loop_
_atom_site_aniso_label
_atom_site_aniso_U_11
_atom_site_aniso_U_22
_atom_site_aniso_U_33
_atom_site_aniso_U_23
_atom_site_aniso_U_13
_atom_site_aniso_U_12
C1 0.0356(14) 0.0431(15) 0.0536(14) -0.0023(12) -0.0017(11) -0.0075(12)
C2 0.0304(13) 0.0552(16) 0.0510(15) -0.0012(12) -0.0057(11) 0.0049(13)
C3 0.0458(15) 0.0488(15) 0.0484(14) 0.0071(12) -0.0057(12) 0.0073(13)
C4 0.0388(13) 0.0367(14) 0.0409(12) 0.0080(11) 0.0001(10) 0.0021(11)
C5 0.0345(13) 0.0459(15) 0.0290(11) 0.0052(10) 0.0011(9) 0.0006(11)
C6 0.0310(12) 0.0408(13) 0.0374(12) 0.0045(10) 0.0070(10) -0.0006(11)
C7 0.0316(11) 0.0329(12) 0.0344(11) 0.0000(9) 0.0005(10) 0.0010(10)
C8 0.0384(13) 0.0333(13) 0.0437(13) 0.0016(11) 0.0082(10) 0.0007(11)
C9 0.0389(13) 0.0384(14) 0.0543(15) -0.0095(11) -0.0020(12) -0.0055(12)
C10 0.0356(12) 0.0404(14) 0.0353(12) -0.0066(11) -0.0063(10) -0.0043(11)
C11 0.0358(13) 0.0397(13) 0.0438(13) 0.0068(11) -0.0007(11) 0.0026(11)
C12 0.0466(15) 0.0524(16) 0.0321(12) -0.0005(11) 0.0011(11) 0.0134(14)
C13 0.080(2) 0.0477(16) 0.0608(16) -0.0115(13) -0.0318(15) 0.0138(16)
C14 0.0606(18) 0.079(2) 0.0360(13) 0.0071(13) 0.0014(12) 0.0076(15)
C15 0.0595(18) 0.0495(17) 0.0773(19) 0.0231(15) 0.0001(16) -0.0044(14)
O1 0.0455(11) 0.0585(12) 0.0566(11) -0.0012(9) 0.0086(8) 0.0089(9)
O2 0.0536(11) 0.0324(9) 0.0599(10) -0.0029(8) -0.0051(9) 0.0079(9)
O3 0.0664(13) 0.0655(13) 0.0545(11) -0.0099(9) -0.0109(10) 0.0324(11)
O4 0.0680(15) 0.0585(15) 0.0822(16) 0.0000(12) -0.0110(12) -0.0147(12)

loop_
_atom_type_symbol
_atom_type_description
_atom_type_scat_dispersion_real
_atom_type_scat_dispersion_imag
_atom_type_scat_source
C C 0.0033 0.0016 'International Tables Vol C Tables 4.2.6.8 and 6.1.1.4'
H H 0.0000 0.0000 'International Tables Vol C Tables 4.2.6.8 and 6.1.1.4'
O O 0.0106 0.0060 'International Tables Vol C Tables 4.2.6.8 and 6.1.1.4'

loop_
_geom_angle_atom_site_label_1
_geom_angle_atom_site_label_2
_geom_angle_atom_site_label_3
_geom_angle
C10 C1 C2 124.9(2)
C10 C1 H1 117.5
C2 C1 H1 117.5
O1 C2 C1 106.72(19)
O1 C2 C3 111.8(2)
C1 C2 C3 111.5(2)
O1 C2 H2 108.9
C1 C2 H2 108.9
C3 C2 H2 108.9
C2 C3 C4 113.2(2)
C2 C3 H3A 108.9
C4 C3 H3A 108.9
C2 C3 H3B 108.9
C4 C3 H3B 108.9
H3A C3 H3B 107.8
C15 C4 C3 109.7(2)
C15 C4 C5 114.7(2)
C3 C4 C5 110.7(2)
C15 C4 H4 107.2
C3 C4 H4 107.2
C5 C4 H4 107.2
C10 C5 C4 109.81(18)
C10 C5 C14 109.1(2)
C4 C5 C14 111.7(2)
C10 C5 C6 107.31(18)
C4 C5 C6 110.63(19)
C14 C5 C6 108.08(19)
C7 C6 C5 112.30(17)
C7 C6 H6A 109.1
C5 C6 H6A 109.1
C7 C6 H6B 109.1
C5 C6 H6B 109.1
H6A C6 H6B 107.9
C11 C7 C6 114.35(17)
C11 C7 C8 103.05(18)
C6 C7 C8 110.60(17)
C11 C7 H7 109.5
C6 C7 H7 109.5
C8 C7 H7 109.5
O2 C8 C9 110.15(18)
O2 C8 C7 105.98(17)
C9 C8 C7 113.35(18)
O2 C8 H8 109.1
C9 C8 H8 109.1
C7 C8 H8 109.1
C10 C9 C8 105.31(18)
C10 C9 H9A 110.7
C8 C9 H9A 110.7
C10 C9 H9B 110.7
C8 C9 H9B 110.7
H9A C9 H9B 108.8
C1 C10 C9 121.2(2)
C1 C10 C5 123.8(2)
C9 C10 C5 114.4(2)
C12 C11 C7 104.6(2)
C12 C11 C13 109.39(18)
C7 C11 C13 114.5(2)
C12 C11 H11 109.4
C7 C11 H11 109.4
C13 C11 H11 109.4
O3 C12 O2 120.7(2)
O3 C12 C11 128.1(2)
O2 C12 C11 111.1(2)
C11 C13 H13A 109.5
C11 C13 H13B 109.5
H13A C13 H13B 109.5
C11 C13 H13C 109.5
H13A C13 H13C 109.5
H13B C13 H13C 109.5
C5 C14 H14A 109.5
C5 C14 H14B 109.5
H14A C14 H14B 109.5
C5 C14 H14C 109.5
H14A C14 H14C 109.5
H14B C14 H14C 109.5
C4 C15 H15A 109.5
C4 C15 H15B 109.5
H15A C15 H15B 109.5
C4 C15 H15C 109.5
H15A C15 H15C 109.5
H15B C15 H15C 109.5
C2 O1 H1A 109.5
C12 O2 C8 110.65(18)
H1W O4 H2W 116.9(18)

loop_
_geom_bond_atom_site_label_1
_geom_bond_atom_site_label_2
_geom_bond_distance
C1 C10 1.330(3)
C1 C2 1.486(3)
C1 H1 0.9300
C2 O1 1.434(3)
C2 C3 1.516(3)
C2 H2 0.9800
C3 C4 1.529(3)
C3 H3A 0.9700
C3 H3B 0.9700
C4 C15 1.526(3)
C4 C5 1.546(3)
C4 H4 0.9800
C5 C10 1.514(3)
C5 C14 1.547(3)
C5 C6 1.550(3)
C6 C7 1.527(3)
C6 H6A 0.9700
C6 H6B 0.9700
C7 C11 1.522(3)
C7 C8 1.536(3)
C7 H7 0.9800
C8 O2 1.455(3)
C8 C9 1.511(3)
C8 H8 0.9800
C9 C10 1.504(3)
C9 H9A 0.9700
C9 H9B 0.9700
C11 C12 1.502(3)
C11 C13 1.529(3)
C11 H11 0.9800
C12 O3 1.209(3)
C12 O2 1.338(3)
C13 H13A 0.9600
C13 H13B 0.9600
C13 H13C 0.9600
C14 H14A 0.9600
C14 H14B 0.9600
C14 H14C 0.9600
C15 H15A 0.9600
C15 H15B 0.9600
C15 H15C 0.9600
O1 H1A 0.8200
O4 H1W 0.861(10)
O4 H2W 0.861(10)

loop_
_geom_torsion_atom_site_label_1
_geom_torsion_atom_site_label_2
_geom_torsion_atom_site_label_3
_geom_torsion_atom_site_label_4
_geom_torsion
C10 C1 C2 O1 -111.0(2)
C10 C1 C2 C3 11.4(3)
O1 C2 C3 C4 78.9(3)
C1 C2 C3 C4 -40.5(3)
C2 C3 C4 C15 -172.7(2)
C2 C3 C4 C5 59.9(3)
C15 C4 C5 C10 -171.1(2)
C3 C4 C5 C10 -46.4(2)
C15 C4 C5 C14 -49.8(3)
C3 C4 C5 C14 74.9(2)
C15 C4 C5 C6 70.6(2)
C3 C4 C5 C6 -164.67(17)
C10 C5 C6 C7 -33.7(2)
C4 C5 C6 C7 86.1(2)
C14 C5 C6 C7 -151.2(2)
C5 C6 C7 C11 176.9(2)
C5 C6 C7 C8 61.1(2)
C11 C7 C8 O2 -21.4(2)
C6 C7 C8 O2 101.27(19)
C11 C7 C8 C9 -142.29(19)
C6 C7 C8 C9 -19.7(2)
O2 C8 C9 C10 -159.60(18)
C7 C8 C9 C10 -41.1(2)
C2 C1 C10 C9 169.7(2)
C2 C1 C10 C5 -1.0(3)
C8 C9 C10 C1 -99.4(2)
C8 C9 C10 C5 72.1(2)
C4 C5 C10 C1 18.9(3)
C14 C5 C10 C1 -103.9(3)
C6 C5 C10 C1 139.2(2)
C4 C5 C10 C9 -152.32(19)
C14 C5 C10 C9 84.9(2)
C6 C5 C10 C9 -32.0(3)
C6 C7 C11 C12 -101.3(2)
C8 C7 C11 C12 18.8(2)
C6 C7 C11 C13 139.0(2)
C8 C7 C11 C13 -100.9(2)
C7 C11 C12 O3 171.3(2)
C13 C11 C12 O3 -65.6(3)
C7 C11 C12 O2 -10.1(2)
C13 C11 C12 O2 113.0(2)
O3 C12 O2 C8 174.8(2)
C11 C12 O2 C8 -3.9(2)
C9 C8 O2 C12 139.28(19)
C7 C8 O2 C12 16.3(2)
